data_7715968
loop_
_publ_author_name
'Zi&#xf3;&#x142;kowska, Aleksandra'
'Prze&#x15b;niak-Welenc, Marta'
'Kruczy&#x144;ski, Tomasz'
'Gamer, Michael'
'Ponikiewski, &#x141;ukasz'

_publ_section_title
;
 From phosphanylphosphaalkenes to coordination copper and silver polymers
 containing P-P bonds.
;
_journal_issue 22
_journal_name_full 'Dalton transactions (Cambridge, England : 2003)'
_journal_page_first 9350
_journal_page_last 9357
_journal_paper_doi 10.1039/d4dt00987h
_journal_volume 53
_journal_year 2024
_chemical_formula_moiety 'C23 H33 Ag Cl P2 S'
_chemical_formula_sum 'C23 H33 Ag Cl P2 S'
_chemical_formula_weight 546.81
_space_group_IT_number 2
_space_group_name_Hall '-P 1'
_space_group_name_H-M_alt 'P -1'
_symmetry_cell_setting triclinic
_symmetry_Int_Tables_number 2
_symmetry_space_group_name_Hall '-P 1'
_symmetry_space_group_name_H-M 'P -1'
_atom_sites_solution_hydrogens geom
_audit_conform_dict_location ftp://ftp.iucr.org/pub/cif_core.dic
_audit_conform_dict_name cif_core.dic
_audit_conform_dict_version 2.4.5
_audit_creation_date 2023-10-16T22:24:06-00:00
_audit_creation_method 'WinGX routine CIF_UPDATE'
_audit_update_record
;
2024-04-02 deposited with the CCDC.	2024-05-07 downloaded from the CCDC.
;
_cell_angle_alpha 90.826(4)
_cell_angle_beta 103.141(3)
_cell_angle_gamma 115.892(3)
_cell_formula_units_Z 2
_cell_length_a 8.6692(4)
_cell_length_b 9.7343(4)
_cell_length_c 16.9516(8)
_cell_measurement_reflns_used 28653
_cell_measurement_temperature 120(2)
_cell_measurement_theta_max 67.92
_cell_measurement_theta_min 2.70
_cell_measurement_wavelength 1.54186
_cell_volume 1242.63(11)
_computing_cell_refinement
;
X-Area Recipe 1.34.0.0 (STOE, 2019)
;
_computing_data_collection
;
X-Area WinXpose 2.0.22.0 (STOE, 2016)
;
_computing_data_reduction
;
X-Area Integrate 1.77.0.0 (STOE, 2019)
X-Area X-Red32 1.65.0.0 (STOE, 2018) 
;
_computing_molecular_graphics 'Ortep for Windows (Farrugia, 2012)'
_computing_publication_material 'WinGX publication routines (Farrugia, 2012)'
_computing_structure_refinement 'SHELXL-2018/3 (Sheldrick, 2018)'
_computing_structure_solution 'SHELXT 2018/2 (Sheldrick, 2018)'
_diffrn_ambient_temperature 120(2)
_diffrn_detector 'image plate (34 cm diameter)'
_diffrn_detector_area_resol_mean 6.67
_diffrn_detector_type 'STOE Imaging Plate'
_diffrn_measured_fraction_theta_full 0.95
_diffrn_measured_fraction_theta_max 0.95
_diffrn_measurement_details ' 1062 frames, detector distance = 45 mm'
_diffrn_measurement_device '2-circle diffractometer'
_diffrn_measurement_device_type 'STOE IPDS 2T'
_diffrn_measurement_method 'rotation method, \w scans'
_diffrn_radiation_collimation '0.6 mm diameter'
_diffrn_radiation_monochromator 'parabolic x-ray mirror'
_diffrn_radiation_polarisn_norm 270
_diffrn_radiation_probe x-ray
_diffrn_radiation_type CuK\a
_diffrn_radiation_wavelength 1.54186
_diffrn_reflns_av_R_equivalents 0.0426
_diffrn_reflns_av_unetI/netI 0.0291
_diffrn_reflns_Laue_measured_fraction_full 0.95
_diffrn_reflns_Laue_measured_fraction_max 0.95
_diffrn_reflns_limit_h_max 10
_diffrn_reflns_limit_h_min -10
_diffrn_reflns_limit_k_max 11
_diffrn_reflns_limit_k_min -11
_diffrn_reflns_limit_l_max 19
_diffrn_reflns_limit_l_min -19
_diffrn_reflns_number 12171
_diffrn_reflns_point_group_measured_fraction_full 0.95
_diffrn_reflns_point_group_measured_fraction_max 0.95
_diffrn_reflns_theta_full 65.984
_diffrn_reflns_theta_max 65.984
_diffrn_reflns_theta_min 2.7
_diffrn_source 'GeniX Cu, 0.05 x 0.05 mm2 microfocus'
_diffrn_source_current 0.600
_diffrn_source_power 0.030
_diffrn_source_voltage 50
_exptl_absorpt_coefficient_mu 9.538
_exptl_absorpt_correction_type none
_exptl_crystal_colour colourless
_exptl_crystal_density_diffrn 1.461
_exptl_crystal_density_method 'not measured'
_exptl_crystal_description block
_exptl_crystal_F_000 562
_exptl_crystal_size_max 0.14
_exptl_crystal_size_mid 0.14
_exptl_crystal_size_min 0.13
_refine_diff_density_max 2.113
_refine_diff_density_min -1.677
_refine_diff_density_rms 0.15
_refine_ls_extinction_method none
_refine_ls_goodness_of_fit_ref 1.089
_refine_ls_hydrogen_treatment constr
_refine_ls_matrix_type full
_refine_ls_number_constraints 0
_refine_ls_number_parameters 259
_refine_ls_number_reflns 4128
_refine_ls_number_restraints 0
_refine_ls_restrained_S_all 1.089
_refine_ls_R_factor_all 0.0668
_refine_ls_R_factor_gt 0.0632
_refine_ls_shift/su_max 0.001
_refine_ls_shift/su_mean 0
_refine_ls_structure_factor_coef Fsqd
_refine_ls_weighting_details 'w=1/[\s^2^(Fo^2^)+(0.0838P)^2^+9.2502P] where P=(Fo^2^+2Fc^2^)/3'
_refine_ls_weighting_scheme calc
_refine_ls_wR_factor_gt 0.1693
_refine_ls_wR_factor_ref 0.173
_reflns_Friedel_coverage 0
_reflns_number_gt 3837
_reflns_number_total 4128
_reflns_threshold_expression 'I > 2\s(I)'
_cod_data_source_file d4dt00987h2.cif
_cod_data_source_block poly_3a_Ag
_cod_depositor_comments 'Adding full bibliography for 7715966--7715972.cif.'
_cod_original_cell_volume 1242.62(10)
_cod_database_code 7715968
_shelx_estimated_absorpt_t_min 0.349
_shelx_estimated_absorpt_t_max 0.37
_shelx_shelxl_version_number 2018/3

loop_
_symmetry_equiv_pos_as_xyz
'x, y, z'
'-x, -y, -z'

loop_
_atom_site_label
_atom_site_type_symbol
_atom_site_fract_x
_atom_site_fract_y
_atom_site_fract_z
_atom_site_U_iso_or_equiv
_atom_site_adp_type
_atom_site_occupancy
_atom_site_site_symmetry_order
_atom_site_calc_flag
_atom_site_refinement_flags_posn
_atom_site_refinement_flags_adp
_atom_site_refinement_flags_occupancy
_atom_site_disorder_assembly
_atom_site_disorder_group
C1 C 0.3229(9) 0.4874(7) 0.7630(4) 0.0288(14) Uani 1 1 d . . . . .
H1 H 0.430722 0.474267 0.781387 0.035 Uiso 1 1 calc R U . . .
C2 C 0.2254(8) 0.4023(7) 0.6781(4) 0.0272(13) Uani 1 1 d . . . . .
C3 C 0.2700(9) 0.2909(9) 0.6504(5) 0.0396(17) Uani 1 1 d . . . . .
H3 H 0.358762 0.272916 0.683736 0.047 Uiso 1 1 calc R U . . .
C4 C 0.1801(10) 0.2069(9) 0.5722(5) 0.0433(19) Uani 1 1 d . . . . .
H4 H 0.207982 0.131631 0.554525 0.052 Uiso 1 1 calc R U . . .
C5 C 0.0532(10) 0.2344(9) 0.5221(5) 0.0430(18) Uani 1 1 d . . . . .
H5 H -0.004196 0.178919 0.470246 0.052 Uiso 1 1 calc R U . . .
C6 C 0.0097(10) 0.3420(9) 0.5474(5) 0.0427(18) Uani 1 1 d . . . . .
H6 H -0.080135 0.358116 0.513609 0.051 Uiso 1 1 calc R U . . .
C7 C 0.0988(9) 0.4282(8) 0.6235(4) 0.0318(15) Uani 1 1 d . . . . .
H7 H 0.072713 0.506335 0.638364 0.038 Uiso 1 1 calc R U . . .
C8 C 0.2124(9) 0.4317(8) 0.8252(4) 0.0325(15) Uani 1 1 d . . . . .
C9 C 0.2877(11) 0.3945(9) 0.8980(5) 0.0418(18) Uani 1 1 d . . . . .
H9 H 0.399495 0.398653 0.90639 0.05 Uiso 1 1 calc R U . . .
C10 C 0.1964(12) 0.3510(10) 0.9586(5) 0.0469(19) Uani 1 1 d . . . . .
H10 H 0.247059 0.324398 1.006558 0.056 Uiso 1 1 calc R U . . .
C11 C 0.0334(11) 0.3470(9) 0.9481(5) 0.0438(18) Uani 1 1 d . . . . .
H11 H -0.025574 0.320412 0.989235 0.053 Uiso 1 1 calc R U . . .
C12 C -0.0429(10) 0.3831(8) 0.8756(5) 0.0396(17) Uani 1 1 d . . . . .
H12 H -0.154682 0.37898 0.867488 0.048 Uiso 1 1 calc R U . . .
C13 C 0.0468(10) 0.4254(8) 0.8152(4) 0.0345(16) Uani 1 1 d . . . . .
H13 H -0.005588 0.449957 0.766901 0.041 Uiso 1 1 calc R U . . .
C14 C 0.5822(9) 0.9641(8) 0.6690(4) 0.0309(14) Uani 1 1 d . . . . .
C15 C 0.4074(10) 0.9131(9) 0.6038(5) 0.0437(18) Uani 1 1 d . . . . .
H15A H 0.310021 0.857538 0.627186 0.066 Uiso 1 1 calc R U . . .
H15B H 0.403123 0.847707 0.559609 0.066 Uiso 1 1 calc R U . . .
H15C H 0.399169 1.002001 0.583712 0.066 Uiso 1 1 calc R U . . .
C16 C 0.5917(10) 1.0699(8) 0.7396(5) 0.0403(17) Uani 1 1 d . . . . .
H16A H 0.599543 1.164802 0.720879 0.06 Uiso 1 1 calc R U . . .
H16B H 0.694613 1.090905 0.783235 0.06 Uiso 1 1 calc R U . . .
H16C H 0.486933 1.020371 0.758866 0.06 Uiso 1 1 calc R U . . .
C17 C 0.7339(11) 1.0569(9) 0.6287(5) 0.0460(19) Uani 1 1 d . . . . .
H17A H 0.714289 1.138236 0.604363 0.069 Uiso 1 1 calc R U . . .
H17B H 0.73595 0.98974 0.587347 0.069 Uiso 1 1 calc R U . . .
H17C H 0.845416 1.100093 0.669451 0.069 Uiso 1 1 calc R U . . .
C18 C 0.8243(9) 0.8212(8) 0.7602(4) 0.0306(14) Uani 1 1 d . . . . .
C19 C 0.9219(9) 0.9620(9) 0.8260(5) 0.0389(17) Uani 1 1 d . . . . .
H19A H 0.85079 0.953211 0.863319 0.058 Uiso 1 1 calc R U . . .
H19B H 0.942647 1.053728 0.80057 0.058 Uiso 1 1 calc R U . . .
H19C H 1.033456 0.967139 0.855173 0.058 Uiso 1 1 calc R U . . .
C20 C 0.9383(10) 0.8334(9) 0.7002(5) 0.0426(18) Uani 1 1 d . . . . .
H20A H 0.967597 0.928802 0.677647 0.064 Uiso 1 1 calc R U . . .
H20B H 0.872753 0.748985 0.656867 0.064 Uiso 1 1 calc R U . . .
H20C H 1.045524 0.829879 0.728646 0.064 Uiso 1 1 calc R U . . .
C21 C 0.8004(10) 0.6756(8) 0.8003(5) 0.0382(17) Uani 1 1 d . . . . .
H21A H 0.914709 0.682517 0.826002 0.057 Uiso 1 1 calc R U . . .
H21B H 0.735832 0.587097 0.759411 0.057 Uiso 1 1 calc R U . . .
H21C H 0.735562 0.666075 0.840597 0.057 Uiso 1 1 calc R U . . .
C22 C 0.3565(12) 0.8074(10) 0.9270(6) 0.055(2) Uani 1 1 d . . . . .
H22A H 0.291872 0.846751 0.887103 0.066 Uiso 1 1 calc R U . . .
H22B H 0.272885 0.707383 0.936501 0.066 Uiso 1 1 calc R U . . .
C23 C 0.4431(13) 0.9171(9) 1.0066(6) 0.054(2) Uani 1 1 d . . . . .
H23A H 0.517065 0.882447 1.04423 0.065 Uiso 1 1 calc R U . . .
H23B H 0.351435 0.914648 1.031164 0.065 Uiso 1 1 calc R U . . .
Cl1 Cl 0.3528(2) 0.5787(2) 0.43208(11) 0.0394(4) Uani 1 1 d . . . . .
P1 P 0.3881(2) 0.69975(19) 0.76471(11) 0.0291(4) Uani 1 1 d . . . . .
P2 P 0.5954(2) 0.78334(17) 0.69843(10) 0.0240(4) Uani 1 1 d . . . . .
S1 S 0.5260(2) 0.7880(2) 0.88782(11) 0.0361(4) Uani 1 1 d . . . . .
Ag1 Ag 0.50210(7) 0.60015(6) 0.58072(3) 0.0369(2) Uani 1 1 d . . . . .

loop_
_atom_site_aniso_label
_atom_site_aniso_U_11
_atom_site_aniso_U_22
_atom_site_aniso_U_33
_atom_site_aniso_U_23
_atom_site_aniso_U_13
_atom_site_aniso_U_12
C1 0.029(3) 0.029(3) 0.032(4) 0.006(3) 0.010(3) 0.015(3)
C2 0.023(3) 0.024(3) 0.028(3) 0.002(3) 0.008(3) 0.004(3)
C3 0.025(3) 0.041(4) 0.056(5) 0.003(3) 0.010(3) 0.017(3)
C4 0.039(4) 0.038(4) 0.056(5) -0.011(4) 0.018(4) 0.018(3)
C5 0.035(4) 0.047(4) 0.039(4) 0.003(3) 0.016(3) 0.008(3)
C6 0.041(4) 0.035(4) 0.034(4) 0.005(3) 0.004(3) 0.004(3)
C7 0.033(4) 0.026(3) 0.033(4) 0.004(3) 0.008(3) 0.011(3)
C8 0.036(4) 0.025(3) 0.028(3) 0.003(3) 0.010(3) 0.006(3)
C9 0.040(4) 0.042(4) 0.040(4) 0.012(3) 0.011(3) 0.016(3)
C10 0.055(5) 0.051(5) 0.034(4) 0.018(3) 0.016(4) 0.020(4)
C11 0.052(5) 0.036(4) 0.037(4) 0.003(3) 0.023(4) 0.008(4)
C12 0.035(4) 0.026(3) 0.053(5) 0.001(3) 0.015(3) 0.008(3)
C13 0.038(4) 0.026(3) 0.031(4) 0.004(3) 0.007(3) 0.008(3)
C14 0.030(3) 0.027(3) 0.031(3) 0.005(3) 0.005(3) 0.009(3)
C15 0.041(4) 0.042(4) 0.040(4) 0.006(3) -0.001(3) 0.018(3)
C16 0.043(4) 0.026(3) 0.048(4) -0.001(3) 0.003(3) 0.016(3)
C17 0.045(4) 0.039(4) 0.052(5) 0.015(4) 0.016(4) 0.014(4)
C18 0.031(3) 0.031(3) 0.033(4) 0.006(3) 0.012(3) 0.015(3)
C19 0.030(4) 0.038(4) 0.044(4) 0.001(3) 0.004(3) 0.015(3)
C20 0.035(4) 0.046(4) 0.052(5) 0.009(4) 0.020(4) 0.019(3)
C21 0.034(4) 0.033(4) 0.043(4) 0.007(3) 0.002(3) 0.015(3)
C22 0.045(5) 0.049(5) 0.063(6) -0.010(4) 0.034(4) 0.006(4)
C23 0.059(5) 0.032(4) 0.064(6) -0.008(4) 0.040(5) 0.003(4)
Cl1 0.0447(10) 0.0422(9) 0.0376(9) 0.0034(7) 0.0119(8) 0.0247(8)
P1 0.0284(8) 0.0252(8) 0.0331(9) 0.0027(7) 0.0095(7) 0.0108(7)
P2 0.0240(8) 0.0215(7) 0.0248(8) 0.0025(6) 0.0075(6) 0.0084(6)
S1 0.0368(9) 0.0360(9) 0.0329(9) -0.0017(7) 0.0117(7) 0.0131(8)
Ag1 0.0380(3) 0.0336(3) 0.0362(3) -0.0036(2) 0.0129(2) 0.0124(2)

loop_
_atom_type_symbol
_atom_type_description
_atom_type_scat_dispersion_real
_atom_type_scat_dispersion_imag
_atom_type_scat_source
C C 0.0181 0.0091 'International Tables Vol C Tables 4.2.6.8 and 6.1.1.4'
H H 0 0 'International Tables Vol C Tables 4.2.6.8 and 6.1.1.4'
Cl Cl 0.3639 0.7018 'International Tables Vol C Tables 4.2.6.8 and 6.1.1.4'
P P 0.2955 0.4335 'International Tables Vol C Tables 4.2.6.8 and 6.1.1.4'
S S 0.3331 0.5567 'International Tables Vol C Tables 4.2.6.8 and 6.1.1.4'
Ag Ag 0.1306 4.282 'International Tables Vol C Tables 4.2.6.8 and 6.1.1.4'

loop_
_geom_angle_atom_site_label_1
_geom_angle_atom_site_label_2
_geom_angle_atom_site_label_3
_geom_angle
_geom_angle_site_symmetry_1
_geom_angle_site_symmetry_3
_geom_angle_publ_flag
C2 C1 C8 113.3(5) . . ?
C2 C1 P1 111.2(4) . . ?
C8 C1 P1 106.0(4) . . ?
C2 C1 H1 108.7 . . ?
C8 C1 H1 108.7 . . ?
P1 C1 H1 108.7 . . ?
C7 C2 C3 116.6(6) . . ?
C7 C2 C1 125.3(6) . . ?
C3 C2 C1 118.0(6) . . ?
C4 C3 C2 119.9(7) . . ?
C4 C3 H3 120.1 . . ?
C2 C3 H3 120.1 . . ?
C5 C4 C3 120.7(7) . . ?
C5 C4 H4 119.6 . . ?
C3 C4 H4 119.6 . . ?
C6 C5 C4 120.3(8) . . ?
C6 C5 H5 119.9 . . ?
C4 C5 H5 119.9 . . ?
C5 C6 C7 120.0(7) . . ?
C5 C6 H6 120 . . ?
C7 C6 H6 120 . . ?
C6 C7 C2 122.4(7) . . ?
C6 C7 H7 118.8 . . ?
C2 C7 H7 118.8 . . ?
C13 C8 C9 118.2(7) . . ?
C13 C8 C1 123.6(6) . . ?
C9 C8 C1 118.1(7) . . ?
C8 C9 C10 120.4(8) . . ?
C8 C9 H9 119.8 . . ?
C10 C9 H9 119.8 . . ?
C11 C10 C9 120.8(7) . . ?
C11 C10 H10 119.6 . . ?
C9 C10 H10 119.6 . . ?
C10 C11 C12 119.2(7) . . ?
C10 C11 H11 120.4 . . ?
C12 C11 H11 120.4 . . ?
C11 C12 C13 120.2(7) . . ?
C11 C12 H12 119.9 . . ?
C13 C12 H12 119.9 . . ?
C8 C13 C12 121.3(7) . . ?
C8 C13 H13 119.4 . . ?
C12 C13 H13 119.4 . . ?
C15 C14 C16 110.0(6) . . ?
C15 C14 C17 107.2(6) . . ?
C16 C14 C17 108.5(6) . . ?
C15 C14 P2 106.5(5) . . ?
C16 C14 P2 114.9(5) . . ?
C17 C14 P2 109.4(5) . . ?
C14 C15 H15A 109.5 . . ?
C14 C15 H15B 109.5 . . ?
H15A C15 H15B 109.5 . . ?
C14 C15 H15C 109.5 . . ?
H15A C15 H15C 109.5 . . ?
H15B C15 H15C 109.5 . . ?
C14 C16 H16A 109.5 . . ?
C14 C16 H16B 109.5 . . ?
H16A C16 H16B 109.5 . . ?
C14 C16 H16C 109.5 . . ?
H16A C16 H16C 109.5 . . ?
H16B C16 H16C 109.5 . . ?
C14 C17 H17A 109.5 . . ?
C14 C17 H17B 109.5 . . ?
H17A C17 H17B 109.5 . . ?
C14 C17 H17C 109.5 . . ?
H17A C17 H17C 109.5 . . ?
H17B C17 H17C 109.5 . . ?
C21 C18 C19 109.5(6) . . ?
C21 C18 C20 106.3(6) . . ?
C19 C18 C20 109.9(6) . . ?
C21 C18 P2 106.0(5) . . ?
C19 C18 P2 116.6(5) . . ?
C20 C18 P2 108.0(5) . . ?
C18 C19 H19A 109.5 . . ?
C18 C19 H19B 109.5 . . ?
H19A C19 H19B 109.5 . . ?
C18 C19 H19C 109.5 . . ?
H19A C19 H19C 109.5 . . ?
H19B C19 H19C 109.5 . . ?
C18 C20 H20A 109.5 . . ?
C18 C20 H20B 109.5 . . ?
H20A C20 H20B 109.5 . . ?
C18 C20 H20C 109.5 . . ?
H20A C20 H20C 109.5 . . ?
H20B C20 H20C 109.5 . . ?
C18 C21 H21A 109.5 . . ?
C18 C21 H21B 109.5 . . ?
H21A C21 H21B 109.5 . . ?
C18 C21 H21C 109.5 . . ?
H21A C21 H21C 109.5 . . ?
H21B C21 H21C 109.5 . . ?
C23 C22 S1 109.8(6) . . ?
C23 C22 H22A 109.7 . . ?
S1 C22 H22A 109.7 . . ?
C23 C22 H22B 109.7 . . ?
S1 C22 H22B 109.7 . . ?
H22A C22 H22B 108.2 . . ?
C22 C23 C23 112.2(10) . 2_677 ?
C22 C23 H23A 109.2 . . ?
C23 C23 H23A 109.2 2_677 . ?
C22 C23 H23B 109.2 . . ?
C23 C23 H23B 109.2 2_677 . ?
H23A C23 H23B 107.9 . . ?
Ag1 Cl1 Ag1 81.20(5) . 2_666 ?
C1 P1 S1 102.8(2) . . ?
C1 P1 P2 104.1(2) . . ?
S1 P1 P2 104.44(9) . . ?
C14 P2 C18 112.8(3) . . ?
C14 P2 P1 99.1(2) . . ?
C18 P2 P1 115.2(2) . . ?
C14 P2 Ag1 111.2(2) . . ?
C18 P2 Ag1 110.0(2) . . ?
P1 P2 Ag1 108.06(8) . . ?
C22 S1 P1 101.2(3) . . ?
P2 Ag1 Cl1 134.83(6) . . ?
P2 Ag1 Cl1 122.91(6) . 2_666 ?
Cl1 Ag1 Cl1 98.80(5) . 2_666 ?
P2 Ag1 Ag1 163.20(5) . 2_666 ?
Cl1 Ag1 Ag1 50.31(4) . 2_666 ?
Cl1 Ag1 Ag1 48.49(4) 2_666 2_666 ?

loop_
_geom_bond_atom_site_label_1
_geom_bond_atom_site_label_2
_geom_bond_distance
_geom_bond_site_symmetry_2
_geom_bond_publ_flag
C1 C2 1.508(9) . ?
C1 C8 1.531(10) . ?
C1 P1 1.888(7) . ?
C1 H1 0.98 . ?
C2 C7 1.383(9) . ?
C2 C3 1.408(10) . ?
C3 C4 1.406(11) . ?
C3 H3 0.93 . ?
C4 C5 1.357(11) . ?
C4 H4 0.93 . ?
C5 C6 1.353(12) . ?
C5 H5 0.93 . ?
C6 C7 1.383(10) . ?
C6 H6 0.93 . ?
C7 H7 0.93 . ?
C8 C13 1.380(10) . ?
C8 C9 1.390(10) . ?
C9 C10 1.396(12) . ?
C9 H9 0.93 . ?
C10 C11 1.367(12) . ?
C10 H10 0.93 . ?
C11 C12 1.385(12) . ?
C11 H11 0.93 . ?
C12 C13 1.385(11) . ?
C12 H12 0.93 . ?
C13 H13 0.93 . ?
C14 C15 1.526(9) . ?
C14 C16 1.531(10) . ?
C14 C17 1.549(10) . ?
C14 P2 1.880(7) . ?
C15 H15A 0.96 . ?
C15 H15B 0.96 . ?
C15 H15C 0.96 . ?
C16 H16A 0.96 . ?
C16 H16B 0.96 . ?
C16 H16C 0.96 . ?
C17 H17A 0.96 . ?
C17 H17B 0.96 . ?
C17 H17C 0.96 . ?
C18 C21 1.532(9) . ?
C18 C19 1.533(10) . ?
C18 C20 1.545(10) . ?
C18 P2 1.892(7) . ?
C19 H19A 0.96 . ?
C19 H19B 0.96 . ?
C19 H19C 0.96 . ?
C20 H20A 0.96 . ?
C20 H20B 0.96 . ?
C20 H20C 0.96 . ?
C21 H21A 0.96 . ?
C21 H21B 0.96 . ?
C21 H21C 0.96 . ?
C22 C23 1.523(12) . ?
C22 S1 1.821(8) . ?
C22 H22A 0.97 . ?
C22 H22B 0.97 . ?
C23 C23 1.532(16) 2_677 ?
C23 H23A 0.97 . ?
C23 H23B 0.97 . ?
Cl1 Ag1 2.5167(18) . ?
Cl1 Ag1 2.5861(17) 2_666 ?
P1 S1 2.107(2) . ?
P1 P2 2.196(2) . ?
P2 Ag1 2.3916(16) . ?
Ag1 Ag1 3.3212(10) 2_666 ?

loop_
_geom_torsion_atom_site_label_1
_geom_torsion_atom_site_label_2
_geom_torsion_atom_site_label_3
_geom_torsion_atom_site_label_4
_geom_torsion
_geom_torsion_site_symmetry_1
_geom_torsion_site_symmetry_2
_geom_torsion_site_symmetry_3
_geom_torsion_site_symmetry_4
_geom_torsion_publ_flag
C8 C1 C2 C7 78.5(8) . . . . ?
P1 C1 C2 C7 -40.8(8) . . . . ?
C8 C1 C2 C3 -104.0(7) . . . . ?
P1 C1 C2 C3 136.8(6) . . . . ?
C7 C2 C3 C4 -3.4(10) . . . . ?
C1 C2 C3 C4 178.9(7) . . . . ?
C2 C3 C4 C5 1.5(12) . . . . ?
C3 C4 C5 C6 -0.9(12) . . . . ?
C4 C5 C6 C7 2.1(12) . . . . ?
C5 C6 C7 C2 -4.2(11) . . . . ?
C3 C2 C7 C6 4.8(10) . . . . ?
C1 C2 C7 C6 -177.6(7) . . . . ?
C2 C1 C8 C13 -54.8(9) . . . . ?
P1 C1 C8 C13 67.4(7) . . . . ?
C2 C1 C8 C9 129.4(7) . . . . ?
P1 C1 C8 C9 -108.4(6) . . . . ?
C13 C8 C9 C10 0.5(11) . . . . ?
C1 C8 C9 C10 176.6(7) . . . . ?
C8 C9 C10 C11 -1.3(13) . . . . ?
C9 C10 C11 C12 1.6(12) . . . . ?
C10 C11 C12 C13 -1.2(11) . . . . ?
C9 C8 C13 C12 -0.1(10) . . . . ?
C1 C8 C13 C12 -175.9(6) . . . . ?
C11 C12 C13 C8 0.4(11) . . . . ?
S1 C22 C23 C23 67.4(12) . . . 2_677 ?
C2 C1 P1 S1 -178.4(4) . . . . ?
C8 C1 P1 S1 58.1(4) . . . . ?
C2 C1 P1 P2 -69.6(5) . . . . ?
C8 C1 P1 P2 166.8(4) . . . . ?
C15 C14 P2 C18 166.8(5) . . . . ?
C16 C14 P2 C18 -71.1(6) . . . . ?
C17 C14 P2 C18 51.2(6) . . . . ?
C15 C14 P2 P1 -70.9(5) . . . . ?
C16 C14 P2 P1 51.2(5) . . . . ?
C17 C14 P2 P1 173.6(5) . . . . ?
C15 C14 P2 Ag1 42.6(6) . . . . ?
C16 C14 P2 Ag1 164.7(4) . . . . ?
C17 C14 P2 Ag1 -72.9(5) . . . . ?
C21 C18 P2 C14 163.4(5) . . . . ?
C19 C18 P2 C14 41.3(6) . . . . ?
C20 C18 P2 C14 -83.0(5) . . . . ?
C21 C18 P2 P1 50.5(5) . . . . ?
C19 C18 P2 P1 -71.5(6) . . . . ?
C20 C18 P2 P1 164.2(4) . . . . ?
C21 C18 P2 Ag1 -71.9(5) . . . . ?
C19 C18 P2 Ag1 166.1(5) . . . . ?
C20 C18 P2 Ag1 41.8(5) . . . . ?
C1 P1 P2 C14 158.8(3) . . . . ?
S1 P1 P2 C14 -93.7(2) . . . . ?
C1 P1 P2 C18 -80.5(3) . . . . ?
S1 P1 P2 C18 27.0(3) . . . . ?
C1 P1 P2 Ag1 42.9(2) . . . . ?
S1 P1 P2 Ag1 150.41(8) . . . . ?
C23 C22 S1 P1 -161.4(6) . . . . ?
C1 P1 S1 C22 -100.8(4) . . . . ?
P2 P1 S1 C22 150.8(3) . . . . ?
C14 P2 Ag1 Cl1 -10.5(3) . . . . ?
C18 P2 Ag1 Cl1 -136.2(2) . . . . ?
P1 P2 Ag1 Cl1 97.33(10) . . . . ?
C14 P2 Ag1 Cl1 143.8(2) . . . 2_666 ?
C18 P2 Ag1 Cl1 18.0(2) . . . 2_666 ?
P1 P2 Ag1 Cl1 -108.47(9) . . . 2_666 ?
C14 P2 Ag1 Ag1 89.8(3) . . . 2_666 ?
C18 P2 Ag1 Ag1 -36.0(3) . . . 2_666 ?
P1 P2 Ag1 Ag1 -162.47(13) . . . 2_666 ?
Ag1 Cl1 Ag1 P2 158.30(7) 2_666 . . . ?
Ag1 Cl1 Ag1 Cl1 0 2_666 . . 2_666 ?
